data_7116246
loop_
_publ_author_name
'Reyes-Guti\'errez, Paul E'
'Jir\'asek, Michael'
'Severa, Luk\'a\<s'
'Novotn\'a, Pavl\'ina'
'Koval, Du\<san'
'S\'azelov\'a, Petra'
'V\'avra, Jan'
'Meyer, Andreas'
'C\'isa\<rov\'a, Ivana'
'\<Saman, David'
'Pohl, Radek'
'\<St\<ep\'anek, Petr'
'Slav\'i\<cek, Petr'
'Coe, Benjamin J.'
'H\'ajek, Miroslav'
'Ka\<si\<cka, V\'aclav'
'Urbanov\'a, Marie'
'Tepl\'y, Filip'

_publ_section_title
;
 Functional helquats: helical cationic dyes with marked, switchable
 chiroptical properties in the visible region.
;
_journal_issue 9
_journal_name_full 'Chemical communications (Cambridge, England)'
_journal_page_first 1583
_journal_page_last 1586
_journal_paper_doi 10.1039/c4cc08967g
_journal_volume 51
_journal_year 2015
_chemical_compound_source 'synthesized by the authors'
_chemical_formula_moiety 'C42 H44 N4, 2(C F3 O3 S)'
_chemical_formula_sum 'C44 H44 F6 N4 O6 S2'
_chemical_formula_weight 902.95
_chemical_name_systematic
; 
 ? 
;
_space_group_IT_number 2
_symmetry_cell_setting triclinic
_symmetry_space_group_name_Hall '-P 1'
_symmetry_space_group_name_H-M 'P -1'
_atom_sites_solution_hydrogens difmap
_atom_sites_solution_primary direct
_atom_sites_solution_secondary difmap
_audit_creation_method SHELXL-97
_audit_update_record
;
2014-05-20 deposited with the CCDC.
2014-12-15 downloaded from the CCDC.
;
_cell_angle_alpha 69.6030(10)
_cell_angle_beta 77.8740(10)
_cell_angle_gamma 78.1550(10)
_cell_formula_units_Z 2
_cell_length_a 10.9183(3)
_cell_length_b 13.1838(3)
_cell_length_c 15.8627(3)
_cell_measurement_reflns_used 9832
_cell_measurement_temperature 150(2)
_cell_measurement_theta_max 27.0
_cell_measurement_theta_min 2.35
_cell_volume 2070.59(8)
_computing_cell_refinement 'Bruker SAINT'
_computing_data_collection 'Bruker APEX2'
_computing_data_reduction 'Bruker SAINT'
_computing_structure_refinement 'SHELXL-97 (Sheldrick, 2008)'
_computing_structure_solution 'SHELXS-97 (Sheldrick, 2008)'
_diffrn_ambient_temperature 150(2)
_diffrn_measured_fraction_theta_full 0.996
_diffrn_measured_fraction_theta_max 0.996
_diffrn_measurement_device_type 'Bruker APEX-II CCD'
_diffrn_measurement_method '\f and \w scans'
_diffrn_radiation_monochromator graphite
_diffrn_radiation_source 'fine-focus sealed tube'
_diffrn_radiation_type MoK\a
_diffrn_radiation_wavelength 0.71073
_diffrn_reflns_av_R_equivalents 0.0236
_diffrn_reflns_av_sigmaI/netI 0.0230
_diffrn_reflns_limit_h_max 14
_diffrn_reflns_limit_h_min -14
_diffrn_reflns_limit_k_max 17
_diffrn_reflns_limit_k_min -17
_diffrn_reflns_limit_l_max 20
_diffrn_reflns_limit_l_min -17
_diffrn_reflns_number 34575
_diffrn_reflns_theta_full 27.50
_diffrn_reflns_theta_max 27.50
_diffrn_reflns_theta_min 1.67
_exptl_absorpt_coefficient_mu 0.211
_exptl_absorpt_correction_T_max 0.9380
_exptl_absorpt_correction_T_min 0.8883
_exptl_absorpt_correction_type multi-scan
_exptl_crystal_colour red
_exptl_crystal_density_diffrn 1.448
_exptl_crystal_density_method 'not measured'
_exptl_crystal_description plate
_exptl_crystal_F_000 940
_exptl_crystal_size_max 0.58
_exptl_crystal_size_mid 0.38
_exptl_crystal_size_min 0.31
_refine_diff_density_max 0.465
_refine_diff_density_min -0.387
_refine_diff_density_rms 0.049
_refine_ls_extinction_method none
_refine_ls_goodness_of_fit_ref 1.027
_refine_ls_hydrogen_treatment constr
_refine_ls_matrix_type full
_refine_ls_number_parameters 563
_refine_ls_number_reflns 9476
_refine_ls_number_restraints 0
_refine_ls_restrained_S_all 1.027
_refine_ls_R_factor_all 0.0526
_refine_ls_R_factor_gt 0.0405
_refine_ls_shift/su_max 0.002
_refine_ls_shift/su_mean 0.000
_refine_ls_structure_factor_coef Fsqd
_refine_ls_weighting_details 'calc w=1/[\s^2^(Fo^2^)+(0.0540P)^2^+1.1788P] where P=(Fo^2^+2Fc^2^)/3'
_refine_ls_weighting_scheme calc
_refine_ls_wR_factor_gt 0.1040
_refine_ls_wR_factor_ref 0.1134
_reflns_number_gt 7847
_reflns_number_total 9476
_reflns_threshold_expression I>2\s(I)
_cod_data_source_file c4cc08967g2.cif
_cod_data_source_block pr230_teply
_cod_depositor_comments 'Adding full bibliography for 7116236--7116249.cif.'
_cod_original_cell_volume 2070.60(8)
_cod_database_code 7116246

loop_
_symmetry_equiv_pos_as_xyz
'x, y, z'
'-x, -y, -z'

loop_
_atom_site_label
_atom_site_type_symbol
_atom_site_fract_x
_atom_site_fract_y
_atom_site_fract_z
_atom_site_U_iso_or_equiv
_atom_site_adp_type
_atom_site_occupancy
_atom_site_symmetry_multiplicity
_atom_site_calc_flag
_atom_site_refinement_flags
C1 C 0.50622(15) 0.86748(13) 0.13622(10) 0.0245(3) Uani 1 1 d .
H1 H 0.4913 0.8240 0.1036 0.029 Uiso 1 1 calc R
C2 C 0.59107(16) 0.94173(13) 0.09626(11) 0.0275(3) Uani 1 1 d .
H2 H 0.6375 0.9475 0.0374 0.033 Uiso 1 1 calc R
C3 C 0.60712(16) 1.00709(13) 0.14317(11) 0.0275(3) Uani 1 1 d .
H3 H 0.6633 1.0598 0.1153 0.033 Uiso 1 1 calc R
C4 C 0.54277(15) 0.99764(12) 0.23064(11) 0.0238(3) Uani 1 1 d .
N5 N 0.46475(12) 0.91979(10) 0.26988(8) 0.0214(3) Uani 1 1 d .
C6 C 0.40692(15) 0.89552(13) 0.36730(10) 0.0247(3) Uani 1 1 d .
H6A H 0.4548 0.9239 0.3987 0.030 Uiso 1 1 calc R
H6B H 0.4131 0.8153 0.3966 0.030 Uiso 1 1 calc R
C7 C 0.26874(16) 0.94658(14) 0.37796(11) 0.0294(3) Uani 1 1 d .
H7A H 0.2639 1.0256 0.3680 0.035 Uiso 1 1 calc R
H7B H 0.2275 0.9125 0.4408 0.035 Uiso 1 1 calc R
C8 C 0.19718(16) 0.93150(14) 0.31015(12) 0.0291(3) Uani 1 1 d .
H8A H 0.1050 0.9477 0.3294 0.035 Uiso 1 1 calc R
H8B H 0.2193 0.9845 0.2493 0.035 Uiso 1 1 calc R
C9 C 0.22772(15) 0.81720(13) 0.30343(10) 0.0253(3) Uani 1 1 d .
C10 C 0.13627(16) 0.74779(14) 0.33206(11) 0.0294(3) Uani 1 1 d .
H10 H 0.0532 0.7723 0.3571 0.035 Uiso 1 1 calc R
C11 C 0.16414(16) 0.64370(14) 0.32465(11) 0.0301(4) Uani 1 1 d .
H11 H 0.0987 0.5995 0.3420 0.036 Uiso 1 1 calc R
C12 C 0.28570(16) 0.60237(13) 0.29244(11) 0.0264(3) Uani 1 1 d .
C13 C 0.31797(18) 0.48593(14) 0.29107(13) 0.0334(4) Uani 1 1 d .
H13A H 0.2441 0.4472 0.3219 0.040 Uiso 1 1 calc R
H13B H 0.3891 0.4484 0.3256 0.040 Uiso 1 1 calc R
C14 C 0.35482(18) 0.47875(16) 0.19437(14) 0.0374(4) Uani 1 1 d .
H14A H 0.3971 0.4039 0.1972 0.045 Uiso 1 1 calc R
H14B H 0.2774 0.4931 0.1664 0.045 Uiso 1 1 calc R
C15 C 0.44298(17) 0.56047(14) 0.13545(11) 0.0298(4) Uani 1 1 d .
H15A H 0.4821 0.5412 0.0798 0.036 Uiso 1 1 calc R
H15B H 0.3933 0.6343 0.1167 0.036 Uiso 1 1 calc R
N16 N 0.54442(13) 0.56232(10) 0.18430(9) 0.0233(3) Uani 1 1 d .
C17 C 0.66383(16) 0.50926(13) 0.16796(10) 0.0258(3) Uani 1 1 d .
C18 C 0.75969(16) 0.52683(13) 0.20495(11) 0.0273(3) Uani 1 1 d .
H18 H 0.8440 0.4928 0.1926 0.033 Uiso 1 1 calc R
C19 C 0.73370(16) 0.59295(13) 0.25916(11) 0.0273(3) Uani 1 1 d .
H19 H 0.7999 0.6069 0.2822 0.033 Uiso 1 1 calc R
C20 C 0.60944(15) 0.63894(13) 0.27978(10) 0.0248(3) Uani 1 1 d .
H20 H 0.5898 0.6808 0.3202 0.030 Uiso 1 1 calc R
C21 C 0.51442(15) 0.62426(12) 0.24187(10) 0.0224(3) Uani 1 1 d .
C22 C 0.38026(15) 0.67047(12) 0.26403(10) 0.0224(3) Uani 1 1 d .
C23 C 0.34984(15) 0.77868(12) 0.26705(10) 0.0223(3) Uani 1 1 d .
C24 C 0.44315(14) 0.85629(12) 0.22333(10) 0.0212(3) Uani 1 1 d .
C25 C 0.55666(16) 1.06891(13) 0.27947(11) 0.0269(3) Uani 1 1 d .
H25 H 0.4868 1.0895 0.3202 0.032 Uiso 1 1 calc R
C26 C 0.66643(16) 1.10587(14) 0.26789(12) 0.0298(3) Uani 1 1 d .
H26 H 0.7337 1.0818 0.2273 0.036 Uiso 1 1 calc R
C27 C 0.69498(16) 1.17832(13) 0.30997(11) 0.0277(3) Uani 1 1 d .
C28 C 0.82025(16) 1.19466(14) 0.30096(13) 0.0326(4) Uani 1 1 d .
H28 H 0.8847 1.1588 0.2663 0.039 Uiso 1 1 calc R
C29 C 0.85351(16) 1.26103(14) 0.34064(13) 0.0319(4) Uani 1 1 d .
H29 H 0.9399 1.2690 0.3339 0.038 Uiso 1 1 calc R
C30 C 0.76031(16) 1.31713(13) 0.39110(11) 0.0258(3) Uani 1 1 d .
C31 C 0.63342(15) 1.30075(13) 0.40073(11) 0.0260(3) Uani 1 1 d .
H31 H 0.5685 1.3370 0.4348 0.031 Uiso 1 1 calc R
C32 C 0.60272(15) 1.23300(13) 0.36140(11) 0.0271(3) Uani 1 1 d .
H32 H 0.5168 1.2231 0.3693 0.032 Uiso 1 1 calc R
C33 C 0.91977(18) 1.40069(17) 0.42210(14) 0.0399(4) Uani 1 1 d .
H33A H 0.9659 1.3315 0.4561 0.060 Uiso 1 1 calc R
H33B H 0.9223 1.4576 0.4480 0.060 Uiso 1 1 calc R
H33C H 0.9593 1.4219 0.3582 0.060 Uiso 1 1 calc R
C34 C 0.69081(18) 1.43829(14) 0.48391(12) 0.0326(4) Uani 1 1 d .
H34A H 0.6228 1.4802 0.4486 0.049 Uiso 1 1 calc R
H34B H 0.7267 1.4875 0.5032 0.049 Uiso 1 1 calc R
H34C H 0.6567 1.3816 0.5376 0.049 Uiso 1 1 calc R
C35 C 0.68600(17) 0.43452(13) 0.11539(11) 0.0293(3) Uani 1 1 d .
H35 H 0.6185 0.3987 0.1160 0.035 Uiso 1 1 calc R
C36 C 0.79849(18) 0.41447(14) 0.06609(11) 0.0311(4) Uani 1 1 d .
H36 H 0.8622 0.4550 0.0642 0.037 Uiso 1 1 calc R
C37 C 0.83347(16) 0.33743(13) 0.01528(11) 0.0285(3) Uani 1 1 d .
C38 C 0.95401(17) 0.33029(15) -0.03601(13) 0.0358(4) Uani 1 1 d .
H38 H 1.0102 0.3777 -0.0381 0.043 Uiso 1 1 calc R
C39 C 0.99406(17) 0.25667(16) -0.08376(13) 0.0367(4) Uani 1 1 d .
H39 H 1.0762 0.2549 -0.1186 0.044 Uiso 1 1 calc R
C40 C 0.91425(16) 0.18449(14) -0.08120(11) 0.0294(3) Uani 1 1 d .
C41 C 0.79179(16) 0.19291(13) -0.03102(11) 0.0275(3) Uani 1 1 d .
H41 H 0.7349 0.1465 -0.0297 0.033 Uiso 1 1 calc R
C42 C 0.75275(16) 0.26705(13) 0.01618(11) 0.0273(3) Uani 1 1 d .
H42 H 0.6699 0.2704 0.0498 0.033 Uiso 1 1 calc R
C43 C 1.0739(2) 0.1055(2) -0.18205(17) 0.0558(6) Uani 1 1 d .
H43A H 1.0850 0.1802 -0.2211 0.084 Uiso 1 1 calc R
H43B H 1.0774 0.0598 -0.2200 0.084 Uiso 1 1 calc R
H43C H 1.1415 0.0756 -0.1443 0.084 Uiso 1 1 calc R
C44 C 0.8872(2) 0.01256(17) -0.09584(15) 0.0461(5) Uani 1 1 d .
H44A H 0.8794 -0.0206 -0.0296 0.069 Uiso 1 1 calc R
H44B H 0.9352 -0.0410 -0.1249 0.069 Uiso 1 1 calc R
H44C H 0.8027 0.0355 -0.1138 0.069 Uiso 1 1 calc R
N1 N 0.78893(14) 1.38745(12) 0.42808(10) 0.0303(3) Uani 1 1 d .
N2 N 0.95273(16) 0.10681(13) -0.12423(11) 0.0388(4) Uani 1 1 d .
S1 S 0.74164(4) 0.74425(3) 0.43281(3) 0.02663(10) Uani 1 1 d .
S2 S 0.32337(4) 0.23705(4) 0.06987(3) 0.03195(11) Uani 1 1 d .
C45 C 0.76217(19) 0.84108(17) 0.48544(14) 0.0395(4) Uani 1 1 d .
C46 C 0.18687(18) 0.27486(16) 0.14686(13) 0.0353(4) Uani 1 1 d .
F1 F 0.85561(14) 0.89677(13) 0.43925(14) 0.0790(5) Uani 1 1 d .
F2 F 0.65849(12) 0.91376(10) 0.49063(9) 0.0495(3) Uani 1 1 d .
F3 F 0.78551(19) 0.79003(13) 0.57000(11) 0.0840(6) Uani 1 1 d .
F4 F 0.21345(15) 0.24804(13) 0.23060(8) 0.0651(4) Uani 1 1 d .
F5 F 0.09018(11) 0.22448(11) 0.15233(10) 0.0568(4) Uani 1 1 d .
F6 F 0.14560(12) 0.38171(10) 0.12047(10) 0.0531(3) Uani 1 1 d .
O1 O 0.71140(17) 0.81316(12) 0.34526(10) 0.0523(4) Uani 1 1 d .
O2 O 0.86044(12) 0.67444(12) 0.43193(11) 0.0439(3) Uani 1 1 d .
O3 O 0.63732(14) 0.69357(13) 0.49080(12) 0.0559(4) Uani 1 1 d .
O4 O 0.33962(14) 0.11943(11) 0.10521(10) 0.0457(3) Uani 1 1 d .
O5 O 0.28053(16) 0.28172(13) -0.01726(9) 0.0518(4) Uani 1 1 d .
O6 O 0.42072(14) 0.28821(15) 0.07962(13) 0.0611(5) Uani 1 1 d .

loop_
_atom_site_aniso_label
_atom_site_aniso_U_11
_atom_site_aniso_U_22
_atom_site_aniso_U_33
_atom_site_aniso_U_23
_atom_site_aniso_U_13
_atom_site_aniso_U_12
C1 0.0276(8) 0.0233(8) 0.0244(7) -0.0108(6) -0.0036(6) -0.0026(6)
C2 0.0297(8) 0.0283(8) 0.0233(7) -0.0087(6) 0.0004(6) -0.0049(7)
C3 0.0278(8) 0.0264(8) 0.0273(8) -0.0068(6) 0.0001(6) -0.0093(6)
C4 0.0243(8) 0.0210(7) 0.0271(7) -0.0083(6) -0.0045(6) -0.0035(6)
N5 0.0230(6) 0.0213(6) 0.0216(6) -0.0091(5) -0.0015(5) -0.0044(5)
C6 0.0296(8) 0.0268(8) 0.0201(7) -0.0098(6) -0.0003(6) -0.0086(6)
C7 0.0294(8) 0.0321(9) 0.0300(8) -0.0173(7) 0.0022(7) -0.0052(7)
C8 0.0258(8) 0.0303(9) 0.0331(8) -0.0151(7) -0.0023(7) -0.0018(7)
C9 0.0268(8) 0.0273(8) 0.0237(7) -0.0096(6) -0.0047(6) -0.0042(6)
C10 0.0238(8) 0.0364(9) 0.0296(8) -0.0119(7) -0.0028(6) -0.0068(7)
C11 0.0299(9) 0.0334(9) 0.0305(8) -0.0084(7) -0.0060(7) -0.0141(7)
C12 0.0323(9) 0.0262(8) 0.0245(7) -0.0076(6) -0.0080(6) -0.0098(7)
C13 0.0380(10) 0.0251(8) 0.0413(10) -0.0098(7) -0.0090(8) -0.0118(7)
C14 0.0386(10) 0.0357(10) 0.0510(11) -0.0251(9) -0.0131(8) -0.0073(8)
C15 0.0350(9) 0.0314(9) 0.0302(8) -0.0162(7) -0.0139(7) 0.0002(7)
N16 0.0308(7) 0.0205(6) 0.0216(6) -0.0083(5) -0.0075(5) -0.0037(5)
C17 0.0335(9) 0.0199(7) 0.0228(7) -0.0060(6) -0.0045(6) -0.0025(6)
C18 0.0272(8) 0.0257(8) 0.0270(8) -0.0068(6) -0.0050(6) -0.0019(6)
C19 0.0311(8) 0.0258(8) 0.0261(8) -0.0060(6) -0.0085(6) -0.0063(6)
C20 0.0311(8) 0.0222(7) 0.0237(7) -0.0084(6) -0.0065(6) -0.0053(6)
C21 0.0300(8) 0.0177(7) 0.0207(7) -0.0059(6) -0.0052(6) -0.0050(6)
C22 0.0273(8) 0.0239(7) 0.0192(7) -0.0086(6) -0.0054(6) -0.0060(6)
C23 0.0248(8) 0.0243(8) 0.0198(7) -0.0080(6) -0.0036(6) -0.0059(6)
C24 0.0232(7) 0.0183(7) 0.0232(7) -0.0077(6) -0.0043(6) -0.0023(6)
C25 0.0302(8) 0.0233(8) 0.0289(8) -0.0107(6) -0.0022(6) -0.0057(6)
C26 0.0299(9) 0.0268(8) 0.0351(9) -0.0146(7) -0.0017(7) -0.0044(7)
C27 0.0270(8) 0.0241(8) 0.0339(8) -0.0116(7) -0.0019(7) -0.0067(6)
C28 0.0245(8) 0.0315(9) 0.0449(10) -0.0194(8) 0.0023(7) -0.0054(7)
C29 0.0228(8) 0.0320(9) 0.0441(10) -0.0155(8) -0.0033(7) -0.0071(7)
C30 0.0283(8) 0.0227(8) 0.0268(8) -0.0059(6) -0.0061(6) -0.0065(6)
C31 0.0257(8) 0.0256(8) 0.0277(8) -0.0108(6) -0.0008(6) -0.0051(6)
C32 0.0224(8) 0.0269(8) 0.0335(8) -0.0106(7) -0.0016(6) -0.0079(6)
C33 0.0358(10) 0.0433(11) 0.0504(11) -0.0193(9) -0.0150(8) -0.0109(8)
C34 0.0442(10) 0.0299(9) 0.0277(8) -0.0118(7) -0.0063(7) -0.0080(7)
C35 0.0371(9) 0.0232(8) 0.0302(8) -0.0112(7) -0.0079(7) -0.0022(7)
C36 0.0391(10) 0.0244(8) 0.0307(8) -0.0100(7) -0.0050(7) -0.0047(7)
C37 0.0320(9) 0.0251(8) 0.0284(8) -0.0103(6) -0.0028(7) -0.0030(7)
C38 0.0322(9) 0.0373(10) 0.0409(10) -0.0161(8) 0.0013(8) -0.0119(8)
C39 0.0282(9) 0.0425(10) 0.0401(10) -0.0187(8) 0.0048(7) -0.0070(8)
C40 0.0318(9) 0.0283(8) 0.0271(8) -0.0108(7) -0.0038(7) 0.0010(7)
C41 0.0301(8) 0.0268(8) 0.0265(8) -0.0089(6) -0.0034(6) -0.0064(7)
C42 0.0270(8) 0.0281(8) 0.0250(7) -0.0085(6) -0.0010(6) -0.0031(6)
C43 0.0364(11) 0.0828(17) 0.0590(14) -0.0485(13) -0.0043(10) 0.0110(11)
C44 0.0635(14) 0.0367(10) 0.0470(11) -0.0243(9) -0.0138(10) -0.0018(9)
N1 0.0316(8) 0.0310(7) 0.0343(7) -0.0137(6) -0.0080(6) -0.0085(6)
N2 0.0410(9) 0.0392(9) 0.0392(8) -0.0229(7) -0.0005(7) 0.0008(7)
S1 0.0229(2) 0.0297(2) 0.0312(2) -0.01481(16) -0.00207(15) -0.00545(15)
S2 0.0289(2) 0.0330(2) 0.0326(2) -0.01189(17) 0.00126(17) -0.00493(17)
C45 0.0397(10) 0.0436(11) 0.0458(11) -0.0267(9) -0.0130(8) -0.0005(8)
C46 0.0347(10) 0.0373(10) 0.0372(9) -0.0162(8) 0.0004(7) -0.0110(8)
F1 0.0527(8) 0.0759(10) 0.1393(15) -0.0732(11) 0.0083(9) -0.0313(8)
F2 0.0549(7) 0.0432(7) 0.0566(7) -0.0315(6) -0.0083(6) 0.0069(6)
F3 0.1304(15) 0.0774(10) 0.0628(9) -0.0439(8) -0.0596(10) 0.0285(10)
F4 0.0831(10) 0.0819(10) 0.0324(6) -0.0232(7) -0.0017(6) -0.0152(8)
F5 0.0361(6) 0.0597(8) 0.0820(9) -0.0362(7) 0.0136(6) -0.0220(6)
F6 0.0502(7) 0.0387(6) 0.0741(9) -0.0302(6) -0.0017(6) -0.0005(5)
O1 0.0767(11) 0.0470(9) 0.0391(8) -0.0175(7) -0.0211(7) -0.0024(8)
O2 0.0263(7) 0.0449(8) 0.0711(10) -0.0346(7) -0.0072(6) 0.0002(6)
O3 0.0401(8) 0.0458(9) 0.0783(11) -0.0270(8) 0.0217(8) -0.0168(7)
O4 0.0453(8) 0.0337(7) 0.0510(8) -0.0108(6) -0.0070(6) 0.0050(6)
O5 0.0708(11) 0.0502(9) 0.0284(7) -0.0094(6) -0.0036(7) -0.0054(8)
O6 0.0339(8) 0.0746(12) 0.0840(12) -0.0365(10) 0.0046(8) -0.0217(8)

loop_
_atom_type_symbol
_atom_type_description
_atom_type_scat_dispersion_real
_atom_type_scat_dispersion_imag
_atom_type_scat_source
C C 0.0033 0.0016 'International Tables Vol C Tables 4.2.6.8 and 6.1.1.4'
H H 0.0000 0.0000 'International Tables Vol C Tables 4.2.6.8 and 6.1.1.4'
N N 0.0061 0.0033 'International Tables Vol C Tables 4.2.6.8 and 6.1.1.4'
O O 0.0106 0.0060 'International Tables Vol C Tables 4.2.6.8 and 6.1.1.4'
F F 0.0171 0.0103 'International Tables Vol C Tables 4.2.6.8 and 6.1.1.4'
S S 0.1246 0.1234 'International Tables Vol C Tables 4.2.6.8 and 6.1.1.4'

loop_
_geom_angle_atom_site_label_1
_geom_angle_atom_site_label_2
_geom_angle_atom_site_label_3
_geom_angle
C24 C1 C2 120.20(14)
C24 C1 H1 119.9
C2 C1 H1 119.9
C3 C2 C1 118.89(15)
C3 C2 H2 120.6
C1 C2 H2 120.6
C2 C3 C4 121.43(15)
C2 C3 H3 119.3
C4 C3 H3 119.3
N5 C4 C3 118.18(14)
N5 C4 C25 120.24(14)
C3 C4 C25 121.58(14)
C4 N5 C24 121.58(13)
C4 N5 C6 120.69(12)
C24 N5 C6 117.59(12)
N5 C6 C7 111.82(13)
N5 C6 H6A 109.3
C7 C6 H6A 109.3
N5 C6 H6B 109.3
C7 C6 H6B 109.3
H6A C6 H6B 107.9
C6 C7 C8 111.69(13)
C6 C7 H7A 109.3
C8 C7 H7A 109.3
C6 C7 H7B 109.3
C8 C7 H7B 109.3
H7A C7 H7B 107.9
C9 C8 C7 112.64(14)
C9 C8 H8A 109.1
C7 C8 H8A 109.1
C9 C8 H8B 109.1
C7 C8 H8B 109.1
H8A C8 H8B 107.8
C10 C9 C23 118.19(15)
C10 C9 C8 121.34(15)
C23 C9 C8 120.46(14)
C11 C10 C9 121.17(16)
C11 C10 H10 119.4
C9 C10 H10 119.4
C10 C11 C12 121.50(15)
C10 C11 H11 119.2
C12 C11 H11 119.2
C11 C12 C22 118.40(15)
C11 C12 C13 121.34(15)
C22 C12 C13 120.22(15)
C12 C13 C14 112.69(15)
C12 C13 H13A 109.1
C14 C13 H13A 109.1
C12 C13 H13B 109.1
C14 C13 H13B 109.1
H13A C13 H13B 107.8
C15 C14 C13 111.54(13)
C15 C14 H14A 109.3
C13 C14 H14A 109.3
C15 C14 H14B 109.3
C13 C14 H14B 109.3
H14A C14 H14B 108.0
N16 C15 C14 111.84(14)
N16 C15 H15A 109.2
C14 C15 H15A 109.2
N16 C15 H15B 109.2
C14 C15 H15B 109.2
H15A C15 H15B 107.9
C17 N16 C21 122.08(13)
C17 N16 C15 120.60(13)
C21 N16 C15 117.23(13)
N16 C17 C18 118.24(14)
N16 C17 C35 119.34(15)
C18 C17 C35 122.39(15)
C19 C18 C17 120.83(15)
C19 C18 H18 119.6
C17 C18 H18 119.6
C18 C19 C20 119.19(15)
C18 C19 H19 120.4
C20 C19 H19 120.4
C21 C20 C19 120.40(14)
C21 C20 H20 119.8
C19 C20 H20 119.8
N16 C21 C20 118.97(14)
N16 C21 C22 119.31(13)
C20 C21 C22 121.69(13)
C12 C22 C23 119.90(14)
C12 C22 C21 119.71(14)
C23 C22 C21 119.96(13)
C9 C23 C22 120.68(14)
C9 C23 C24 119.05(13)
C22 C23 C24 119.99(13)
N5 C24 C1 119.57(14)
N5 C24 C23 119.19(13)
C1 C24 C23 121.22(13)
C26 C25 C4 121.00(15)
C26 C25 H25 119.5
C4 C25 H25 119.5
C25 C26 C27 127.77(16)
C25 C26 H26 116.1
C27 C26 H26 116.1
C28 C27 C32 117.04(15)
C28 C27 C26 119.62(15)
C32 C27 C26 123.33(15)
C29 C28 C27 122.28(16)
C29 C28 H28 118.9
C27 C28 H28 118.9
C28 C29 C30 120.51(15)
C28 C29 H29 119.7
C30 C29 H29 119.7
N1 C30 C29 122.19(15)
N1 C30 C31 120.27(15)
C29 C30 C31 117.52(14)
C32 C31 C30 120.91(15)
C32 C31 H31 119.5
C30 C31 H31 119.5
C31 C32 C27 121.73(15)
C31 C32 H32 119.1
C27 C32 H32 119.1
N1 C33 H33A 109.5
N1 C33 H33B 109.5
H33A C33 H33B 109.5
N1 C33 H33C 109.5
H33A C33 H33C 109.5
H33B C33 H33C 109.5
N1 C34 H34A 109.5
N1 C34 H34B 109.5
H34A C34 H34B 109.5
N1 C34 H34C 109.5
H34A C34 H34C 109.5
H34B C34 H34C 109.5
C36 C35 C17 122.20(16)
C36 C35 H35 118.9
C17 C35 H35 118.9
C35 C36 C37 127.00(17)
C35 C36 H36 116.5
C37 C36 H36 116.5
C38 C37 C42 117.40(15)
C38 C37 C36 119.45(16)
C42 C37 C36 123.14(16)
C39 C38 C37 122.18(17)
C39 C38 H38 118.9
C37 C38 H38 118.9
C38 C39 C40 120.42(16)
C38 C39 H39 119.8
C40 C39 H39 119.8
N2 C40 C39 122.12(16)
N2 C40 C41 120.34(16)
C39 C40 C41 117.54(15)
C42 C41 C40 121.46(16)
C42 C41 H41 119.3
C40 C41 H41 119.3
C41 C42 C37 120.96(15)
C41 C42 H42 119.5
C37 C42 H42 119.5
N2 C43 H43A 109.5
N2 C43 H43B 109.5
H43A C43 H43B 109.5
N2 C43 H43C 109.5
H43A C43 H43C 109.5
H43B C43 H43C 109.5
N2 C44 H44A 109.5
N2 C44 H44B 109.5
H44A C44 H44B 109.5
N2 C44 H44C 109.5
H44A C44 H44C 109.5
H44B C44 H44C 109.5
C30 N1 C34 120.05(14)
C30 N1 C33 120.50(15)
C34 N1 C33 118.95(14)
C40 N2 C43 119.71(17)
C40 N2 C44 119.72(16)
C43 N2 C44 119.05(17)
O3 S1 O2 115.47(9)
O3 S1 O1 112.82(11)
O2 S1 O1 115.37(10)
O3 S1 C45 103.61(10)
O2 S1 C45 104.37(8)
O1 S1 C45 103.18(9)
O6 S2 O5 114.94(11)
O6 S2 O4 116.08(10)
O5 S2 O4 114.10(9)
O6 S2 C46 103.74(9)
O5 S2 C46 103.29(9)
O4 S2 C46 102.17(9)
F1 C45 F3 108.55(18)
F1 C45 F2 107.00(17)
F3 C45 F2 106.51(16)
F1 C45 S1 111.71(13)
F3 C45 S1 110.91(14)
F2 C45 S1 111.93(13)
F4 C46 F6 106.96(15)
F4 C46 F5 107.32(16)
F6 C46 F5 106.94(16)
F4 C46 S2 111.59(14)
F6 C46 S2 112.52(13)
F5 C46 S2 111.23(12)

loop_
_geom_bond_atom_site_label_1
_geom_bond_atom_site_label_2
_geom_bond_distance
C1 C24 1.380(2)
C1 C2 1.383(2)
C1 H1 0.9500
C2 C3 1.375(2)
C2 H2 0.9500
C3 C4 1.393(2)
C3 H3 0.9500
C4 N5 1.363(2)
C4 C25 1.456(2)
N5 C24 1.3736(18)
N5 C6 1.4892(19)
C6 C7 1.521(2)
C6 H6A 0.9900
C6 H6B 0.9900
C7 C8 1.540(2)
C7 H7A 0.9900
C7 H7B 0.9900
C8 C9 1.511(2)
C8 H8A 0.9900
C8 H8B 0.9900
C9 C10 1.391(2)
C9 C23 1.404(2)
C10 C11 1.384(2)
C10 H10 0.9500
C11 C12 1.390(2)
C11 H11 0.9500
C12 C22 1.406(2)
C12 C13 1.510(2)
C13 C14 1.533(3)
C13 H13A 0.9900
C13 H13B 0.9900
C14 C15 1.519(3)
C14 H14A 0.9900
C14 H14B 0.9900
C15 N16 1.487(2)
C15 H15A 0.9900
C15 H15B 0.9900
N16 C17 1.366(2)
N16 C21 1.3757(19)
C17 C18 1.395(2)
C17 C35 1.454(2)
C18 C19 1.378(2)
C18 H18 0.9500
C19 C20 1.389(2)
C19 H19 0.9500
C20 C21 1.379(2)
C20 H20 0.9500
C21 C22 1.486(2)
C22 C23 1.412(2)
C23 C24 1.484(2)
C25 C26 1.339(2)
C25 H25 0.9500
C26 C27 1.452(2)
C26 H26 0.9500
C27 C28 1.398(2)
C27 C32 1.402(2)
C28 C29 1.380(2)
C28 H28 0.9500
C29 C30 1.409(2)
C29 H29 0.9500
C30 N1 1.370(2)
C30 C31 1.414(2)
C31 C32 1.378(2)
C31 H31 0.9500
C32 H32 0.9500
C33 N1 1.454(2)
C33 H33A 0.9800
C33 H33B 0.9800
C33 H33C 0.9800
C34 N1 1.450(2)
C34 H34A 0.9800
C34 H34B 0.9800
C34 H34C 0.9800
C35 C36 1.341(3)
C35 H35 0.9500
C36 C37 1.452(2)
C36 H36 0.9500
C37 C38 1.398(2)
C37 C42 1.400(2)
C38 C39 1.381(3)
C38 H38 0.9500
C39 C40 1.402(3)
C39 H39 0.9500
C40 N2 1.372(2)
C40 C41 1.410(2)
C41 C42 1.379(2)
C41 H41 0.9500
C42 H42 0.9500
C43 N2 1.443(3)
C43 H43A 0.9800
C43 H43B 0.9800
C43 H43C 0.9800
C44 N2 1.448(3)
C44 H44A 0.9800
C44 H44B 0.9800
C44 H44C 0.9800
S1 O3 1.4261(14)
S1 O2 1.4286(13)
S1 O1 1.4329(15)
S1 C45 1.8210(18)
S2 O6 1.4300(16)
S2 O5 1.4377(15)
S2 O4 1.4399(14)
S2 C46 1.8209(19)
C45 F1 1.317(3)
C45 F3 1.327(2)
C45 F2 1.333(2)
C46 F4 1.329(2)
C46 F6 1.331(2)
C46 F5 1.331(2)
